data_7158517
loop_
_publ_author_name
'Yao, Wen-Bo'
'Xie, Xuan-Sheng'
'Liu, Jun-Nan'
'Xie, Jian-Wu'

_publ_section_title
;
 Diversity-oriented and diastereoselective synthesis of diverse polycyclic
 thieno(2,3-<i>b</i>)-quinoline derivatives using a synergistic strategy.
;
_journal_issue 9
_journal_name_full 'Organic &amp; biomolecular chemistry'
_journal_page_first 1982
_journal_page_last 1993
_journal_paper_doi 10.1039/d2ob00020b
_journal_volume 20
_journal_year 2022
_chemical_formula_moiety 'C3.60 H2.80 N0.40 O0.40 S0.20'
_chemical_formula_sum 'C3.6 H2.8 N0.4 O0.4 S0.2'
_chemical_formula_weight 64.47
_space_group_IT_number 56
_space_group_name_Hall '-P 2ab 2ac'
_space_group_name_H-M_alt 'P c c n'
_symmetry_cell_setting orthorhombic
_symmetry_space_group_name_H-M 'P c c n'
_atom_sites_solution_primary direct
_atom_sites_solution_secondary difmap
_audit_creation_method SHELXL-97
_audit_update_record
;
2020-07-02 deposited with the CCDC.	2022-02-10 downloaded from the CCDC.
;
_cell_angle_alpha 90.00
_cell_angle_beta 90.00
_cell_angle_gamma 90.00
_cell_formula_units_Z 40
_cell_length_a 26.8368(6)
_cell_length_b 8.8018(2)
_cell_length_c 12.9450(3)
_cell_measurement_reflns_used 9067
_cell_measurement_temperature 296(2)
_cell_measurement_theta_max 26.67
_cell_measurement_theta_min 2.44
_cell_volume 3057.77(12)
_computing_cell_refinement 'Bruker SMART'
_computing_data_collection 'Bruker SMART'
_computing_data_reduction 'Bruker SAINT'
_computing_molecular_graphics 'Bruker SHELXTL'
_computing_publication_material 'Bruker SHELXTL'
_computing_structure_refinement 'SHELXL-97 (Sheldrick, 1997)'
_computing_structure_solution 'SHELXS-97 (Sheldrick, 1990)'
_diffrn_ambient_temperature 296(2)
_diffrn_measured_fraction_theta_full 0.996
_diffrn_measured_fraction_theta_max 0.996
_diffrn_measurement_device_type 'CCD area detector'
_diffrn_measurement_method 'phi and omega scans'
_diffrn_radiation_monochromator graphite
_diffrn_radiation_source 'fine-focus sealed tube'
_diffrn_radiation_type MoK\a
_diffrn_radiation_wavelength 0.71073
_diffrn_reflns_av_R_equivalents 0.1036
_diffrn_reflns_av_sigmaI/netI 0.0293
_diffrn_reflns_limit_h_max 34
_diffrn_reflns_limit_h_min -34
_diffrn_reflns_limit_k_max 11
_diffrn_reflns_limit_k_min -11
_diffrn_reflns_limit_l_max 16
_diffrn_reflns_limit_l_min -16
_diffrn_reflns_number 94617
_diffrn_reflns_theta_full 27.43
_diffrn_reflns_theta_max 27.43
_diffrn_reflns_theta_min 1.52
_exptl_absorpt_coefficient_mu 0.223
_exptl_absorpt_correction_type none
_exptl_crystal_colour yellow
_exptl_crystal_density_diffrn 1.401
_exptl_crystal_density_method 'not measured'
_exptl_crystal_description block
_exptl_crystal_F_000 1344
_exptl_crystal_size_max .36
_exptl_crystal_size_mid .23
_exptl_crystal_size_min .11
_refine_diff_density_max 0.243
_refine_diff_density_min -0.209
_refine_diff_density_rms 0.041
_refine_ls_extinction_coef 0.0060(5)
_refine_ls_extinction_expression Fc^*^=kFc[1+0.001xFc^2^\l^3^/sin(2\q)]^-1/4^
_refine_ls_extinction_method SHELXL
_refine_ls_goodness_of_fit_ref 1.104
_refine_ls_hydrogen_treatment constr
_refine_ls_matrix_type full
_refine_ls_number_parameters 209
_refine_ls_number_reflns 3494
_refine_ls_number_restraints 0
_refine_ls_restrained_S_all 1.104
_refine_ls_R_factor_all 0.0535
_refine_ls_R_factor_gt 0.0414
_refine_ls_shift/su_max 0.001
_refine_ls_shift/su_mean 0.000
_refine_ls_structure_factor_coef Fsqd
_refine_ls_weighting_details 'calc w=1/[\s^2^(Fo^2^)+(0.0288P)^2^+1.7252P] where P=(Fo^2^+2Fc^2^)/3'
_refine_ls_weighting_scheme calc
_refine_ls_wR_factor_gt 0.0959
_refine_ls_wR_factor_ref 0.1079
_reflns_number_gt 2909
_reflns_number_total 3494
_reflns_threshold_expression >2sigma(I)
_cod_data_source_file d2ob00020b2.cif
_cod_data_source_block 3ia
_cod_depositor_comments
;
The following automatic conversions were performed:

data item '_symmetry_cell_setting' value 'Orthorhombic' was changed
to 'orthorhombic' in accordance with the
/home/data/users/saulius/crontab/automatic-downloads/rss-feeds/RSC/lib/dictionaries/cif_core.dic
dictionary named 'cif_core.dic' version 2.4.2 last updated on
2011-04-26.

Automatic conversion script
Id: cif_fix_values 7556 2019-12-06 15:28:31Z antanas 

 Adding full bibliography for 7158516--7158520.cif.
;
_cod_original_sg_symbol_H-M Pccn
_cod_original_formula_sum 'C3.60 H2.80 N0.40 O0.40 S0.20'
_cod_database_code 7158517

loop_
_symmetry_equiv_pos_as_xyz
'x, y, z'
'-x+1/2, -y+1/2, z'
'-x, y+1/2, -z+1/2'
'x+1/2, -y, -z+1/2'
'-x, -y, -z'
'x-1/2, y-1/2, -z'
'x, -y-1/2, z-1/2'
'-x-1/2, y, z-1/2'

loop_
_atom_site_label
_atom_site_type_symbol
_atom_site_fract_x
_atom_site_fract_y
_atom_site_fract_z
_atom_site_U_iso_or_equiv
_atom_site_adp_type
_atom_site_occupancy
_atom_site_symmetry_multiplicity
_atom_site_calc_flag
_atom_site_refinement_flags
_atom_site_disorder_assembly
_atom_site_disorder_group
S1 S 0.654023(16) 0.21482(6) 0.23473(4) 0.05051(17) Uani 1 1 d . . .
O2 O 0.61210(5) 0.16119(16) -0.05804(9) 0.0494(3) Uani 1 1 d . . .
C4 C 0.69627(6) 0.11258(19) 0.15781(13) 0.0380(4) Uani 1 1 d . . .
C1 C 0.60716(6) 0.2218(2) 0.12935(14) 0.0408(4) Uani 1 1 d . . .
C13 C 0.56879(6) -0.00765(19) 0.05702(12) 0.0354(3) Uani 1 1 d . . .
N1 N 0.73390(5) 0.03925(18) 0.19844(11) 0.0430(3) Uani 1 1 d . . .
C12 C 0.57508(6) 0.08196(19) 0.13990(12) 0.0359(4) Uani 1 1 d . . .
C11 C 0.71673(6) 0.05804(19) -0.01736(13) 0.0406(4) Uani 1 1 d . . .
H11A H 0.7112 0.0663 -0.0880 0.049 Uiso 1 1 calc R . .
C5 C 0.76508(6) -0.03218(19) 0.12906(14) 0.0401(4) Uani 1 1 d . . .
C2 C 0.63900(6) 0.2168(2) 0.03045(14) 0.0423(4) Uani 1 1 d . . .
H2A H 0.6497 0.3208 0.0151 0.051 Uiso 1 1 calc R . .
O1 O 0.57370(6) -0.0376(2) -0.12330(11) 0.0686(4) Uani 1 1 d . . .
C10 C 0.75838(6) -0.02327(19) 0.02093(13) 0.0389(4) Uani 1 1 d . . .
C18 C 0.53903(7) -0.1435(2) 0.06100(15) 0.0453(4) Uani 1 1 d . . .
C3 C 0.68507(6) 0.12364(19) 0.05129(13) 0.0366(4) Uani 1 1 d . . .
C14 C 0.58544(7) 0.0328(2) -0.04792(13) 0.0427(4) Uani 1 1 d . . .
C7 C 0.83706(7) -0.1905(2) 0.10300(19) 0.0584(5) Uani 1 1 d . . .
H7A H 0.8631 -0.2481 0.1299 0.070 Uiso 1 1 calc R . .
C16 C 0.54938(7) 0.0533(3) 0.24130(14) 0.0529(5) Uani 1 1 d . . .
H16A H 0.5141 0.0386 0.2284 0.064 Uiso 1 1 calc R . .
H16B H 0.5529 0.1429 0.2843 0.064 Uiso 1 1 calc R . .
C9 C 0.79285(7) -0.0977(2) -0.04451(16) 0.0499(5) Uani 1 1 d . . .
H9A H 0.7893 -0.0909 -0.1158 0.060 Uiso 1 1 calc R . .
C6 C 0.80512(7) -0.1180(2) 0.16859(17) 0.0525(5) Uani 1 1 d . . .
H6A H 0.8098 -0.1252 0.2396 0.063 Uiso 1 1 calc R . .
C8 C 0.83123(8) -0.1795(2) -0.00360(19) 0.0572(5) Uani 1 1 d . . .
H8A H 0.8537 -0.2282 -0.0472 0.069 Uiso 1 1 calc R . .
N2 N 0.51608(7) -0.2521(2) 0.06388(17) 0.0698(5) Uani 1 1 d . . .
C15 C 0.57525(8) 0.3658(2) 0.1362(2) 0.0619(6) Uani 1 1 d . . .
H15A H 0.5516 0.3667 0.0806 0.093 Uiso 1 1 calc R . .
H15B H 0.5963 0.4537 0.1313 0.093 Uiso 1 1 calc R . .
H15C H 0.5578 0.3673 0.2010 0.093 Uiso 1 1 calc R . .
C17 C 0.56905(10) -0.0832(3) 0.30039(18) 0.0813(8) Uani 1 1 d . . .
H17A H 0.5508 -0.0943 0.3637 0.122 Uiso 1 1 calc R . .
H17B H 0.6037 -0.0685 0.3156 0.122 Uiso 1 1 calc R . .
H17C H 0.5650 -0.1731 0.2592 0.122 Uiso 1 1 calc R . .

loop_
_atom_site_aniso_label
_atom_site_aniso_U_11
_atom_site_aniso_U_22
_atom_site_aniso_U_33
_atom_site_aniso_U_23
_atom_site_aniso_U_13
_atom_site_aniso_U_12
S1 0.0322(2) 0.0663(3) 0.0530(3) -0.0243(2) 0.00340(18) 0.0003(2)
O2 0.0435(7) 0.0641(8) 0.0407(7) 0.0156(6) 0.0010(5) -0.0020(6)
C4 0.0289(8) 0.0426(9) 0.0424(9) -0.0077(7) 0.0059(6) -0.0050(7)
C1 0.0297(8) 0.0424(9) 0.0503(9) -0.0099(7) 0.0020(7) 0.0001(7)
C13 0.0281(7) 0.0395(8) 0.0386(8) 0.0028(7) -0.0018(6) 0.0011(6)
N1 0.0325(7) 0.0536(9) 0.0430(8) -0.0065(7) 0.0019(6) -0.0017(6)
C12 0.0240(7) 0.0451(9) 0.0387(8) -0.0003(7) 0.0023(6) 0.0030(7)
C11 0.0385(9) 0.0444(9) 0.0388(8) 0.0022(7) 0.0082(7) -0.0060(7)
C5 0.0297(8) 0.0399(9) 0.0506(9) -0.0025(7) 0.0053(7) -0.0030(7)
C2 0.0350(8) 0.0387(9) 0.0533(10) 0.0052(7) 0.0052(7) -0.0033(7)
O1 0.0769(10) 0.0903(11) 0.0386(7) -0.0112(7) -0.0068(7) -0.0030(9)
C10 0.0316(8) 0.0373(8) 0.0477(9) -0.0028(7) 0.0092(7) -0.0054(7)
C18 0.0362(9) 0.0479(10) 0.0517(10) 0.0006(8) -0.0040(8) -0.0005(8)
C3 0.0290(7) 0.0373(8) 0.0435(9) 0.0018(7) 0.0053(6) -0.0049(7)
C14 0.0370(8) 0.0531(10) 0.0380(9) 0.0023(8) -0.0023(7) 0.0055(8)
C7 0.0385(10) 0.0501(11) 0.0865(16) 0.0035(11) 0.0063(10) 0.0074(9)
C16 0.0341(9) 0.0825(14) 0.0422(9) -0.0037(9) 0.0095(7) -0.0054(9)
C9 0.0437(10) 0.0493(10) 0.0567(11) -0.0055(9) 0.0166(8) -0.0034(9)
C6 0.0411(10) 0.0563(12) 0.0602(12) 0.0032(9) 0.0004(9) 0.0028(9)
C8 0.0439(10) 0.0483(11) 0.0795(15) -0.0073(10) 0.0214(10) 0.0033(9)
N2 0.0603(11) 0.0602(11) 0.0889(14) 0.0009(10) -0.0064(10) -0.0192(10)
C15 0.0443(11) 0.0481(11) 0.0933(16) -0.0166(11) 0.0009(11) 0.0089(9)
C17 0.0687(15) 0.124(2) 0.0515(12) 0.0345(14) 0.0061(11) -0.0034(16)

loop_
_atom_type_symbol
_atom_type_description
_atom_type_scat_dispersion_real
_atom_type_scat_dispersion_imag
_atom_type_scat_source
C C 0.0033 0.0016 'International Tables Vol C Tables 4.2.6.8 and 6.1.1.4'
H H 0.0000 0.0000 'International Tables Vol C Tables 4.2.6.8 and 6.1.1.4'
N N 0.0061 0.0033 'International Tables Vol C Tables 4.2.6.8 and 6.1.1.4'
O O 0.0106 0.0060 'International Tables Vol C Tables 4.2.6.8 and 6.1.1.4'
S S 0.1246 0.1234 'International Tables Vol C Tables 4.2.6.8 and 6.1.1.4'

loop_
_geom_angle_atom_site_label_1
_geom_angle_atom_site_label_2
_geom_angle_atom_site_label_3
_geom_angle
_geom_angle_site_symmetry_1
_geom_angle_site_symmetry_3
_geom_angle_publ_flag
C4 S1 C1 92.16(8) . . ?
C14 O2 C2 118.37(13) . . ?
N1 C4 C3 126.12(15) . . ?
N1 C4 S1 121.51(13) . . ?
C3 C4 S1 112.34(12) . . ?
C12 C1 C15 110.54(14) . . ?
C12 C1 C2 111.61(14) . . ?
C15 C1 C2 112.46(16) . . ?
C12 C1 S1 107.03(12) . . ?
C15 C1 S1 111.34(13) . . ?
C2 C1 S1 103.53(11) . . ?
C12 C13 C18 121.96(16) . . ?
C12 C13 C14 123.84(16) . . ?
C18 C13 C14 113.71(15) . . ?
C4 N1 C5 115.54(15) . . ?
C13 C12 C16 122.79(16) . . ?
C13 C12 C1 118.61(15) . . ?
C16 C12 C1 118.52(15) . . ?
C3 C11 C10 118.64(16) . . ?
N1 C5 C6 118.05(17) . . ?
N1 C5 C10 122.86(16) . . ?
C6 C5 C10 119.09(16) . . ?
O2 C2 C3 111.64(14) . . ?
O2 C2 C1 113.14(13) . . ?
C3 C2 C1 108.79(14) . . ?
C5 C10 C9 118.95(17) . . ?
C5 C10 C11 118.35(15) . . ?
C9 C10 C11 122.70(17) . . ?
N2 C18 C13 179.0(2) . . ?
C11 C3 C4 118.40(15) . . ?
C11 C3 C2 128.83(16) . . ?
C4 C3 C2 112.70(14) . . ?
O1 C14 O2 119.72(17) . . ?
O1 C14 C13 123.09(18) . . ?
O2 C14 C13 117.02(15) . . ?
C6 C7 C8 120.9(2) . . ?
C12 C16 C17 114.36(17) . . ?
C8 C9 C10 120.38(19) . . ?
C7 C6 C5 120.2(2) . . ?
C9 C8 C7 120.43(18) . . ?

loop_
_geom_bond_atom_site_label_1
_geom_bond_atom_site_label_2
_geom_bond_distance
_geom_bond_site_symmetry_2
_geom_bond_publ_flag
S1 C4 1.7569(16) . ?
S1 C1 1.8564(18) . ?
O2 C14 1.344(2) . ?
O2 C2 1.440(2) . ?
C4 N1 1.309(2) . ?
C4 C3 1.415(2) . ?
C1 C12 1.509(2) . ?
C1 C15 1.532(2) . ?
C1 C2 1.540(2) . ?
C13 C12 1.342(2) . ?
C13 C18 1.439(2) . ?
C13 C14 1.474(2) . ?
N1 C5 1.379(2) . ?
C12 C16 1.504(2) . ?
C11 C3 1.358(2) . ?
C11 C10 1.417(2) . ?
C5 C6 1.410(3) . ?
C5 C10 1.413(3) . ?
C2 C3 1.508(2) . ?
O1 C14 1.198(2) . ?
C10 C9 1.415(2) . ?
C18 N2 1.138(3) . ?
C7 C6 1.365(3) . ?
C7 C8 1.392(3) . ?
C16 C17 1.519(3) . ?
C9 C8 1.364(3) . ?
